data_7009050
loop_
_publ_author_name
'Kimblin, Clare'
'Bridgewater, Brian M.'
'Hascall, Tony'
'Parkin, Gerard'

_publ_section_title
;
 The synthesis and structural characterization of
 bis(mercaptoimidazolyl)hydroborato complexes of lithium, thallium and
 zinc&#x200A;&#x2020;
;
_journal_issue 6
_journal_name_full 'Journal of the Chemical Society, Dalton Transactions'
_journal_page_first 891
_journal_paper_doi 10.1039/a908411h
_journal_year 2000
_chemical_formula_sum 'C12 H13 N2 S'
_chemical_formula_weight 217.30
_chemical_name_systematic
;

 ?

;
_space_group_IT_number 14
_symmetry_cell_setting monoclinic
_symmetry_space_group_name_Hall '-P 2ybc'
_symmetry_space_group_name_H-M 'P 1 21/c 1'
_atom_sites_solution_hydrogens geom
_atom_sites_solution_primary direct
_atom_sites_solution_secondary difmap
_audit_creation_method SHELXL-97
_cell_angle_alpha 90.00
_cell_angle_beta 90.0000(10)
_cell_angle_gamma 90.00
_cell_formula_units_Z 4
_cell_length_a 7.5661(5)
_cell_length_b 20.7403(14)
_cell_length_c 7.3572(5)
_cell_measurement_temperature 223(2)
_cell_volume 1154.52(13)
_computing_cell_refinement 'Bruker SMART'
_computing_data_collection 'Bruker SMART'
_computing_data_reduction 'Bruker SHELXTL'
_computing_molecular_graphics 'Bruker SHELXTL'
_computing_publication_material 'Bruker SHELXTL'
_computing_structure_refinement 'SHELXL-97 (Sheldrick, 1997)'
_computing_structure_solution 'SHELXS-97 (Sheldrick, 1990)'
_diffrn_ambient_temperature 223(2)
_diffrn_measured_fraction_theta_full 0.941
_diffrn_measured_fraction_theta_max 0.941
_diffrn_measurement_device_type 'CCD area detector'
_diffrn_measurement_method 'phi and omega scans'
_diffrn_radiation_monochromator graphite
_diffrn_radiation_source 'fine-focus sealed tube'
_diffrn_radiation_type MoK\a
_diffrn_radiation_wavelength 0.71073
_diffrn_reflns_av_R_equivalents 0.0277
_diffrn_reflns_av_sigmaI/netI 0.0226
_diffrn_reflns_limit_h_max 8
_diffrn_reflns_limit_h_min -10
_diffrn_reflns_limit_k_max 17
_diffrn_reflns_limit_k_min -27
_diffrn_reflns_limit_l_max 9
_diffrn_reflns_limit_l_min -9
_diffrn_reflns_number 8574
_diffrn_reflns_theta_full 28.25
_diffrn_reflns_theta_max 28.25
_diffrn_reflns_theta_min 1.96
_exptl_absorpt_coefficient_mu 0.249
_exptl_absorpt_correction_T_max 0.9756
_exptl_absorpt_correction_T_min 0.9292
_exptl_absorpt_correction_type none
_exptl_crystal_density_diffrn 1.250
_exptl_crystal_density_method 'not measured'
_exptl_crystal_F_000 460
_exptl_crystal_size_max 0.30
_exptl_crystal_size_mid 0.20
_exptl_crystal_size_min 0.10
_refine_diff_density_max 0.702
_refine_diff_density_min -0.192
_refine_diff_density_rms 0.049
_refine_ls_extinction_coef 0.0000(17)
_refine_ls_extinction_expression Fc^*^=kFc[1+0.001xFc^2^\l^3^/sin(2\q)]^-1/4^
_refine_ls_extinction_method SHELXL
_refine_ls_goodness_of_fit_ref 1.040
_refine_ls_hydrogen_treatment mixed
_refine_ls_matrix_type full
_refine_ls_number_parameters 140
_refine_ls_number_reflns 2681
_refine_ls_number_restraints 0
_refine_ls_restrained_S_all 1.040
_refine_ls_R_factor_all 0.0456
_refine_ls_R_factor_gt 0.0394
_refine_ls_shift/su_max 0.083
_refine_ls_shift/su_mean 0.001
_refine_ls_structure_factor_coef Fsqd
_refine_ls_weighting_details 'calc w=1/[\s^2^(Fo^2^)+(0.0619P)^2^+0.4441P] where P=(Fo^2^+2Fc^2^)/3'
_refine_ls_weighting_scheme calc
_refine_ls_wR_factor_gt 0.1119
_refine_ls_wR_factor_ref 0.1162
_reflns_number_gt 2327
_reflns_number_total 2681
_reflns_threshold_expression >2sigma(I)
_cod_data_source_file a908411h.txt
_cod_data_source_block cmt10
_cod_depositor_comments
;
The following automatic conversions were performed:
'_symmetry_cell_setting' value 'Monoclinic' changed to 'monoclinic'
according to '/home/saulius/struct/CIF-dictionaries/cif_core.dic'
dictionary named 'cif_core.dic' version 2.4.1 from 2010-06-29.

Automatic conversion script
Id: cif_fix_enum 1527 2010-12-29 10:47:43Z saulius 
;
_cod_original_sg_symbol_H-M P2(1)/c
_cod_database_code 7009050

loop_
_symmetry_equiv_pos_as_xyz
'x, y, z'
'-x, y+1/2, -z+1/2'
'-x, -y, -z'
'x, -y-1/2, z-1/2'

loop_
_atom_site_label
_atom_site_type_symbol
_atom_site_fract_x
_atom_site_fract_y
_atom_site_fract_z
_atom_site_U_iso_or_equiv
_atom_site_adp_type
_atom_site_occupancy
_atom_site_symmetry_multiplicity
_atom_site_calc_flag
_atom_site_refinement_flags
_atom_site_disorder_assembly
_atom_site_disorder_group
S S 0.34666(6) 0.59295(2) 0.55159(6) 0.04014(16) Uani 1 1 d . . .
N1 N 0.19533(17) 0.58754(6) 0.21501(18) 0.0316(3) Uani 1 1 d . . .
N2 N 0.36967(18) 0.50709(6) 0.26983(19) 0.0354(3) Uani 1 1 d . . .
C11 C 0.30422(19) 0.56199(7) 0.3436(2) 0.0309(3) Uani 1 1 d . . .
C12 C 0.3019(2) 0.49829(9) 0.0969(2) 0.0414(4) Uani 1 1 d . . .
H12 H 0.3265 0.4637 0.0185 0.050 Uiso 1 1 calc R . .
C13 C 0.1946(2) 0.54817(9) 0.0616(2) 0.0405(4) Uani 1 1 d . . .
H13 H 0.1309 0.5553 -0.0462 0.049 Uiso 1 1 calc R . .
C21 C 0.09197(19) 0.64541(7) 0.2369(2) 0.0301(3) Uani 1 1 d . . .
C22 C -0.07702(19) 0.64008(8) 0.3117(2) 0.0317(3) Uani 1 1 d . . .
C23 C -0.1748(2) 0.69648(8) 0.3306(2) 0.0339(3) Uani 1 1 d . . .
H23 H -0.2896 0.6941 0.3790 0.041 Uiso 1 1 calc R . .
C24 C -0.1081(2) 0.75618(8) 0.2801(2) 0.0348(3) Uani 1 1 d . . .
C25 C 0.0605(2) 0.75913(8) 0.2048(2) 0.0362(4) Uani 1 1 d . . .
H25 H 0.1061 0.7993 0.1691 0.043 Uiso 1 1 calc R . .
C26 C 0.1633(2) 0.70415(8) 0.1811(2) 0.0336(3) Uani 1 1 d . . .
C32 C -0.1482(2) 0.57592(9) 0.3730(3) 0.0438(4) Uani 1 1 d . . .
H32A H -0.0838 0.5616 0.4796 0.066 Uiso 1 1 calc R . .
H32B H -0.1341 0.5446 0.2762 0.066 Uiso 1 1 calc R . .
H32C H -0.2725 0.5802 0.4026 0.066 Uiso 1 1 calc R . .
C34 C -0.2143(3) 0.81699(9) 0.3114(3) 0.0483(4) Uani 1 1 d . . .
H34A H -0.1541 0.8533 0.2558 0.072 Uiso 1 1 calc R . .
H34B H -0.2263 0.8245 0.4410 0.072 Uiso 1 1 calc R . .
H34C H -0.3305 0.8122 0.2575 0.072 Uiso 1 1 calc R . .
C36 C 0.3450(2) 0.70796(10) 0.0978(3) 0.0473(4) Uani 1 1 d . . .
H36A H 0.4313 0.6909 0.1826 0.071 Uiso 1 1 calc R . .
H36B H 0.3731 0.7526 0.0707 0.071 Uiso 1 1 calc R . .
H36C H 0.3476 0.6829 -0.0134 0.071 Uiso 1 1 calc R . .

loop_
_atom_site_aniso_label
_atom_site_aniso_U_11
_atom_site_aniso_U_22
_atom_site_aniso_U_33
_atom_site_aniso_U_23
_atom_site_aniso_U_13
_atom_site_aniso_U_12
S 0.0467(3) 0.0377(2) 0.0360(2) -0.00503(16) -0.00943(17) 0.01495(17)
N1 0.0310(6) 0.0323(7) 0.0315(6) 0.0013(5) -0.0030(5) 0.0028(5)
N2 0.0374(7) 0.0323(7) 0.0367(7) -0.0016(5) 0.0003(5) 0.0056(5)
C11 0.0284(7) 0.0301(7) 0.0343(7) 0.0035(6) 0.0001(6) 0.0024(5)
C12 0.0449(9) 0.0407(9) 0.0384(9) -0.0076(7) -0.0011(7) 0.0041(7)
C13 0.0425(9) 0.0445(9) 0.0345(8) -0.0049(7) -0.0054(7) 0.0033(7)
C21 0.0281(7) 0.0311(7) 0.0309(7) 0.0032(6) -0.0049(5) 0.0026(5)
C22 0.0305(7) 0.0362(8) 0.0284(7) 0.0018(6) -0.0033(5) -0.0021(6)
C23 0.0294(7) 0.0428(9) 0.0295(7) 0.0001(6) -0.0024(6) 0.0028(6)
C24 0.0395(8) 0.0370(8) 0.0279(7) 0.0003(6) -0.0072(6) 0.0077(6)
C25 0.0408(9) 0.0321(8) 0.0359(8) 0.0076(6) -0.0073(6) -0.0009(6)
C26 0.0294(7) 0.0374(8) 0.0340(8) 0.0068(6) -0.0047(6) -0.0004(6)
C32 0.0410(9) 0.0396(9) 0.0508(10) 0.0044(8) 0.0055(7) -0.0074(7)
C34 0.0594(11) 0.0441(10) 0.0413(9) 0.0002(8) -0.0026(8) 0.0178(8)
C36 0.0334(9) 0.0487(10) 0.0598(11) 0.0147(9) 0.0032(8) -0.0034(7)

loop_
_atom_type_symbol
_atom_type_description
_atom_type_scat_dispersion_real
_atom_type_scat_dispersion_imag
_atom_type_scat_source
C C 0.0033 0.0016 'International Tables Vol C Tables 4.2.6.8 and 6.1.1.4'
H H 0.0000 0.0000 'International Tables Vol C Tables 4.2.6.8 and 6.1.1.4'
N N 0.0061 0.0033 'International Tables Vol C Tables 4.2.6.8 and 6.1.1.4'
S S 0.1246 0.1234 'International Tables Vol C Tables 4.2.6.8 and 6.1.1.4'

loop_
_geom_angle_atom_site_label_1
_geom_angle_atom_site_label_2
_geom_angle_atom_site_label_3
_geom_angle
_geom_angle_site_symmetry_1
_geom_angle_site_symmetry_3
_geom_angle_publ_flag
C11 N1 C13 109.71(13) . . ?
C11 N1 C21 125.06(13) . . ?
C13 N1 C21 125.20(13) . . ?
C11 N2 C12 110.11(13) . . ?
N2 C11 N1 105.63(13) . . ?
N2 C11 S 127.77(12) . . ?
N1 C11 S 126.60(12) . . ?
C13 C12 N2 107.48(15) . . ?
C12 C13 N1 107.06(15) . . ?
C26 C21 C22 122.64(14) . . ?
C26 C21 N1 119.00(13) . . ?
C22 C21 N1 118.36(13) . . ?
C23 C22 C21 117.39(14) . . ?
C23 C22 C32 121.55(14) . . ?
C21 C22 C32 121.04(14) . . ?
C24 C23 C22 121.99(15) . . ?
C23 C24 C25 118.64(14) . . ?
C23 C24 C34 120.63(16) . . ?
C25 C24 C34 120.70(16) . . ?
C26 C25 C24 121.74(15) . . ?
C25 C26 C21 117.58(14) . . ?
C25 C26 C36 121.19(15) . . ?
C21 C26 C36 121.23(14) . . ?

loop_
_geom_bond_atom_site_label_1
_geom_bond_atom_site_label_2
_geom_bond_distance
_geom_bond_site_symmetry_2
_geom_bond_publ_flag
S C11 1.6899(16) . ?
N1 C11 1.3620(19) . ?
N1 C13 1.393(2) . ?
N1 C21 1.4415(18) . ?
N2 C11 1.3553(19) . ?
N2 C12 1.384(2) . ?
C12 C13 1.340(2) . ?
C21 C26 1.394(2) . ?
C21 C22 1.396(2) . ?
C22 C23 1.391(2) . ?
C22 C32 1.505(2) . ?
C23 C24 1.388(2) . ?
C24 C25 1.391(2) . ?
C24 C34 1.513(2) . ?
C25 C26 1.391(2) . ?
C26 C36 1.507(2) . ?

loop_
_cod_related_entry_id
_cod_related_entry_database
_cod_related_entry_code
1 ChemSpider 24333449
